data_7157241
loop_
_publ_author_name
'Zhan, Shao-Cong'
'Sun, Jing'
'Liu, Ru-Zhang'
'Yan, Chao-Guo'

_publ_section_title
;
 Diastereoselective construction of carbazole-based spirooxindoles via the
 Levy three-component reaction.
;
_journal_issue 1
_journal_name_full 'Organic &amp; biomolecular chemistry'
_journal_page_first 163
_journal_page_last 168
_journal_paper_doi 10.1039/c9ob02013f
_journal_volume 18
_journal_year 2019
_chemical_formula_moiety 'C38 H29 N5 O5, C4 H8 O2 '
_chemical_formula_sum 'C42 H37 N5 O7'
_chemical_formula_weight 723.76
_space_group_crystal_system triclinic
_space_group_IT_number 2
_space_group_name_Hall '-P 1'
_space_group_name_H-M_alt 'P -1'
_atom_sites_solution_hydrogens geom
_audit_creation_method SHELXL-2014/7
_audit_update_record
;
2019-07-24 deposited with the CCDC.	2019-12-02 downloaded from the CCDC.
;
_cell_angle_alpha 63.894(2)
_cell_angle_beta 73.231(2)
_cell_angle_gamma 72.3116(19)
_cell_formula_units_Z 2
_cell_length_a 11.4828(8)
_cell_length_b 12.9792(8)
_cell_length_c 14.6856(10)
_cell_measurement_reflns_used 7446
_cell_measurement_temperature 273(2)
_cell_measurement_theta_max 27.16
_cell_measurement_theta_min 2.23
_cell_volume 1841.6(2)
_computing_cell_refinement 'Bruker SAINT'
_computing_data_collection 'Bruker APEX2'
_computing_data_reduction 'Bruker SAINT'
_computing_molecular_graphics 'Bruker SHELXTL'
_computing_publication_material 'Bruker SHELXTL'
_computing_structure_refinement 'SHELXL-2014/7 (Sheldrick, 2014)'
_computing_structure_solution 'SHELXS-97 (Sheldrick 2008)'
_diffrn_ambient_temperature 273(2)
_diffrn_measured_fraction_theta_full 0.994
_diffrn_measured_fraction_theta_max 0.994
_diffrn_measurement_device_type 'CCD area detector'
_diffrn_measurement_method 'phi and omega scans'
_diffrn_radiation_source 'fine-focus sealed tube'
_diffrn_radiation_type MoK\a
_diffrn_radiation_wavelength 0.71073
_diffrn_reflns_av_R_equivalents 0.0485
_diffrn_reflns_av_unetI/netI 0.0588
_diffrn_reflns_Laue_measured_fraction_full 0.994
_diffrn_reflns_Laue_measured_fraction_max 0.994
_diffrn_reflns_limit_h_max 14
_diffrn_reflns_limit_h_min -14
_diffrn_reflns_limit_k_max 16
_diffrn_reflns_limit_k_min -16
_diffrn_reflns_limit_l_max 18
_diffrn_reflns_limit_l_min -18
_diffrn_reflns_number 26624
_diffrn_reflns_point_group_measured_fraction_full 0.994
_diffrn_reflns_point_group_measured_fraction_max 0.994
_diffrn_reflns_theta_full 25.242
_diffrn_reflns_theta_max 25.999
_diffrn_reflns_theta_min 2.146
_exptl_absorpt_coefficient_mu 0.090
_exptl_absorpt_correction_T_max 0.982
_exptl_absorpt_correction_T_min 0.977
_exptl_absorpt_correction_type multi-scan
_exptl_absorpt_process_details sadabs
_exptl_crystal_colour colorless
_exptl_crystal_density_diffrn 1.305
_exptl_crystal_description block
_exptl_crystal_F_000 760
_exptl_crystal_size_max 0.260
_exptl_crystal_size_mid 0.220
_exptl_crystal_size_min 0.200
_refine_diff_density_max 0.349
_refine_diff_density_min -0.285
_refine_diff_density_rms 0.046
_refine_ls_extinction_method none
_refine_ls_goodness_of_fit_ref 1.017
_refine_ls_hydrogen_treatment constr
_refine_ls_matrix_type full
_refine_ls_number_parameters 491
_refine_ls_number_reflns 7185
_refine_ls_number_restraints 48
_refine_ls_restrained_S_all 1.035
_refine_ls_R_factor_all 0.1074
_refine_ls_R_factor_gt 0.0572
_refine_ls_shift/su_max 0.000
_refine_ls_shift/su_mean 0.000
_refine_ls_structure_factor_coef Fsqd
_refine_ls_weighting_details 'w=1/[\s^2^(Fo^2^)+(0.0525P)^2^+0.8942P] where P=(Fo^2^+2Fc^2^)/3'
_refine_ls_weighting_scheme calc
_refine_ls_wR_factor_gt 0.1170
_refine_ls_wR_factor_ref 0.1365
_reflns_Friedel_coverage 0.000
_reflns_number_gt 4564
_reflns_number_total 7185
_reflns_threshold_expression 'I > 2\s(I)'
_cod_data_source_file c9ob02013f2.cif
_cod_data_source_block 3h
_cod_depositor_comments 'Adding full bibliography for 7157234--7157247.cif.'
_cod_database_code 7157241
_shelx_shelxl_version_number 2014/7
_shelx_space_group_comment
; 
The symmetry employed for this shelxl refinement is uniquely defined 
by the following loop, which should always be used as a source of 
symmetry information in preference to the above space-group names. 
They are only intended as comments. 
;
_shelx_estimated_absorpt_t_min 0.977
_shelx_estimated_absorpt_t_max 0.982

loop_
_space_group_symop_operation_xyz
'x, y, z'
'-x, -y, -z'

loop_
_atom_site_label
_atom_site_type_symbol
_atom_site_fract_x
_atom_site_fract_y
_atom_site_fract_z
_atom_site_U_iso_or_equiv
_atom_site_adp_type
_atom_site_occupancy
_atom_site_site_symmetry_order
_atom_site_calc_flag
_atom_site_refinement_flags_posn
_atom_site_refinement_flags_adp
C1 C 0.4503(2) 0.27537(19) 0.91598(18) 0.0364(6) Uani 1 1 d . .
C2 C 0.4328(2) 0.1686(2) 0.9947(2) 0.0524(7) Uani 1 1 d . .
H2 H 0.3863 0.1240 0.9904 0.063 Uiso 1 1 calc R U
C3 C 0.4862(3) 0.1311(2) 1.0790(2) 0.0555(7) Uani 1 1 d . .
H3 H 0.4771 0.0592 1.1324 0.067 Uiso 1 1 calc R U
C4 C 0.5542(2) 0.1990(2) 1.08615(19) 0.0488(7) Uani 1 1 d . .
H4 H 0.5886 0.1719 1.1447 0.059 Uiso 1 1 calc R U
C5 C 0.5715(2) 0.3051(2) 1.00849(18) 0.0386(6) Uani 1 1 d . .
H5 H 0.6170 0.3495 1.0143 0.046 Uiso 1 1 calc R U
C6 C 0.51944(19) 0.34544(18) 0.92046(17) 0.0311(5) Uani 1 1 d . .
C7 C 0.51914(19) 0.44615(17) 0.82518(16) 0.0273(5) Uani 1 1 d . .
C8 C 0.44965(19) 0.43472(18) 0.76951(17) 0.0288(5) Uani 1 1 d . .
C9 C 0.42379(19) 0.51741(17) 0.66382(16) 0.0286(5) Uani 1 1 d . .
H9 H 0.4773 0.4817 0.6155 0.034 Uiso 1 1 calc R U
C10 C 0.2898(2) 0.5362(2) 0.65262(18) 0.0335(5) Uani 1 1 d . .
C11 C 0.1308(2) 0.6708(3) 0.5589(2) 0.0607(8) Uani 1 1 d . .
H11A H 0.1307 0.7075 0.4854 0.073 Uiso 1 1 calc R U
H11B H 0.0958 0.6014 0.5870 0.073 Uiso 1 1 calc R U
C12 C 0.0556(3) 0.7512(3) 0.6068(3) 0.0968(13) Uani 1 1 d . .
H12A H 0.0530 0.7138 0.6800 0.145 Uiso 1 1 calc R U
H12B H -0.0272 0.7738 0.5929 0.145 Uiso 1 1 calc R U
H12C H 0.0907 0.8195 0.5795 0.145 Uiso 1 1 calc R U
C13 C 0.58043(19) 0.54820(18) 0.78712(16) 0.0279(5) Uani 1 1 d . .
H13 H 0.5241 0.6054 0.8151 0.033 Uiso 1 1 calc R U
C14 C 0.70538(19) 0.52064(18) 0.81784(16) 0.0293(5) Uani 1 1 d . .
C15 C 0.7345(2) 0.5987(2) 0.84497(18) 0.0361(6) Uani 1 1 d . .
H15 H 0.6761 0.6661 0.8462 0.043 Uiso 1 1 calc R U
C16 C 0.8487(2) 0.5776(2) 0.87012(19) 0.0425(6) Uani 1 1 d . .
H16 H 0.8681 0.6306 0.8873 0.051 Uiso 1 1 calc R U
C17 C 0.9328(2) 0.4772(2) 0.86924(17) 0.0374(6) Uani 1 1 d . .
C18 C 0.9075(2) 0.3971(2) 0.84397(18) 0.0394(6) Uani 1 1 d . .
H18 H 0.9659 0.3293 0.8443 0.047 Uiso 1 1 calc R U
C19 C 0.7932(2) 0.41984(19) 0.81808(18) 0.0361(6) Uani 1 1 d . .
H19 H 0.7748 0.3666 0.8005 0.043 Uiso 1 1 calc R U
C20 C 0.2309(3) 1.0070(3) 0.3320(3) 0.0748(9) Uani 1 1 d . U
H20 H 0.2198 1.0593 0.3628 0.090 Uiso 1 1 calc R U
C21 C 0.1413(3) 1.0181(4) 0.2806(3) 0.0975(12) Uani 1 1 d . U
H21 H 0.0707 1.0777 0.2769 0.117 Uiso 1 1 calc R U
C22 C 0.1560(3) 0.9423(3) 0.2354(3) 0.0768(9) Uani 1 1 d . U
H22 H 0.0948 0.9480 0.2025 0.092 Uiso 1 1 calc R U
C23 C 0.2606(4) 0.8587(3) 0.2390(3) 0.0791(10) Uani 1 1 d . U
H23 H 0.2727 0.8078 0.2067 0.095 Uiso 1 1 calc R U
C24 C 0.3498(3) 0.8480(3) 0.2904(2) 0.0660(8) Uani 1 1 d . U
H24 H 0.4213 0.7897 0.2922 0.079 Uiso 1 1 calc R U
C25 C 0.3349(2) 0.92101(19) 0.33829(17) 0.0364(6) Uani 1 1 d . U
C26 C 0.4343(2) 0.9092(2) 0.39237(17) 0.0375(6) Uani 1 1 d . .
H26A H 0.5150 0.8922 0.3514 0.045 Uiso 1 1 calc R U
H26B H 0.4264 0.9835 0.3967 0.045 Uiso 1 1 calc R U
C27 C 0.3564(2) 0.83082(18) 0.58765(17) 0.0314(5) Uani 1 1 d . .
C28 C 0.2789(2) 0.92969(19) 0.59963(18) 0.0384(6) Uani 1 1 d . .
H28 H 0.2733 1.0022 0.5447 0.046 Uiso 1 1 calc R U
C29 C 0.2091(2) 0.9171(2) 0.69705(19) 0.0400(6) Uani 1 1 d . .
H29 H 0.1570 0.9833 0.7069 0.048 Uiso 1 1 calc R U
C30 C 0.2136(2) 0.8106(2) 0.77999(17) 0.0334(5) Uani 1 1 d . .
C31 C 0.1302(2) 0.7990(2) 0.8828(2) 0.0508(7) Uani 1 1 d . .
H31A H 0.0779 0.8739 0.8784 0.076 Uiso 1 1 calc R U
H31B H 0.1800 0.7721 0.9345 0.076 Uiso 1 1 calc R U
H31C H 0.0795 0.7437 0.9010 0.076 Uiso 1 1 calc R U
C32 C 0.29646(19) 0.71240(19) 0.76659(17) 0.0301(5) Uani 1 1 d . .
H32 H 0.3027 0.6400 0.8216 0.036 Uiso 1 1 calc R U
C33 C 0.36899(19) 0.72327(17) 0.67133(16) 0.0267(5) Uani 1 1 d . .
C34 C 0.46224(19) 0.63385(17) 0.63321(16) 0.0273(5) Uani 1 1 d . .
C35 C 0.4836(2) 0.70280(19) 0.51489(17) 0.0307(5) Uani 1 1 d . .
C36 C 0.59154(19) 0.60655(17) 0.66673(16) 0.0280(5) Uani 1 1 d . .
C37 C 0.6371(2) 0.7163(2) 0.62730(18) 0.0356(6) Uani 1 1 d . .
C38 C 0.6851(2) 0.5281(2) 0.61987(18) 0.0345(5) Uani 1 1 d . .
C1S C 0.1602(3) 0.0651(3) 0.9399(2) 0.0769(10) Uani 1 1 d . .
H1S1 H 0.2172 -0.0079 0.9663 0.115 Uiso 1 1 calc R U
H1S2 H 0.0824 0.0499 0.9424 0.115 Uiso 1 1 calc R U
H1S3 H 0.1474 0.1095 0.9810 0.115 Uiso 1 1 calc R U
C2S C 0.2127(3) 0.1329(2) 0.8313(2) 0.0500(7) Uani 1 1 d . .
C3S C 0.1748(3) 0.2427(3) 0.6612(2) 0.0656(8) Uani 1 1 d . .
H3S1 H 0.2404 0.1934 0.6308 0.079 Uiso 1 1 calc R U
H3S2 H 0.2080 0.3058 0.6562 0.079 Uiso 1 1 calc R U
C4S C 0.0708(3) 0.2910(4) 0.6063(3) 0.1103(15) Uani 1 1 d . .
H4S1 H 0.0321 0.2291 0.6184 0.165 Uiso 1 1 calc R U
H4S2 H 0.1006 0.3279 0.5337 0.165 Uiso 1 1 calc R U
H4S3 H 0.0113 0.3479 0.6304 0.165 Uiso 1 1 calc R U
N1 N 0.40941(17) 0.33194(15) 0.82323(15) 0.0376(5) Uani 1 1 d . .
H1 H 0.3653 0.3064 0.8025 0.045 Uiso 1 1 calc R U
N2 N 1.05343(19) 0.4519(2) 0.89951(16) 0.0483(6) Uani 1 1 d . .
N3 N 0.42895(16) 0.81729(15) 0.49635(14) 0.0328(4) Uani 1 1 d . .
N4 N 0.6738(2) 0.79891(19) 0.59811(18) 0.0584(6) Uani 1 1 d . .
N5 N 0.7590(2) 0.4673(2) 0.58643(19) 0.0631(7) Uani 1 1 d . .
O1 O 0.22468(15) 0.46664(16) 0.70374(14) 0.0529(5) Uani 1 1 d . .
O2 O 0.25787(15) 0.63712(14) 0.57658(13) 0.0473(5) Uani 1 1 d . .
O3 O 1.08973(17) 0.5341(2) 0.89423(16) 0.0651(6) Uani 1 1 d . .
O4 O 1.10958(17) 0.35017(19) 0.92969(16) 0.0663(6) Uani 1 1 d . .
O5 O 0.54450(15) 0.66229(14) 0.45141(12) 0.0415(4) Uani 1 1 d . .
O1S O 0.31646(18) 0.14964(18) 0.80342(16) 0.0708(6) Uani 1 1 d . .
O2S O 0.13146(16) 0.17435(17) 0.76854(15) 0.0579(5) Uani 1 1 d . .

loop_
_atom_site_aniso_label
_atom_site_aniso_U_11
_atom_site_aniso_U_22
_atom_site_aniso_U_33
_atom_site_aniso_U_23
_atom_site_aniso_U_13
_atom_site_aniso_U_12
C1 0.0337(13) 0.0317(13) 0.0394(15) -0.0065(11) -0.0106(11) -0.0081(10)
C2 0.0583(17) 0.0395(15) 0.0551(18) 0.0000(13) -0.0175(14) -0.0253(13)
C3 0.0601(18) 0.0439(15) 0.0456(17) 0.0073(13) -0.0161(14) -0.0194(14)
C4 0.0463(15) 0.0516(16) 0.0355(15) -0.0016(12) -0.0152(12) -0.0086(13)
C5 0.0356(13) 0.0416(14) 0.0358(14) -0.0105(11) -0.0096(11) -0.0080(11)
C6 0.0256(11) 0.0302(12) 0.0343(13) -0.0100(10) -0.0059(10) -0.0046(10)
C7 0.0259(11) 0.0261(11) 0.0290(12) -0.0093(9) -0.0055(9) -0.0057(9)
C8 0.0269(11) 0.0257(11) 0.0344(13) -0.0121(10) -0.0054(10) -0.0056(9)
C9 0.0307(12) 0.0278(12) 0.0304(13) -0.0136(10) -0.0078(10) -0.0044(9)
C10 0.0350(13) 0.0389(14) 0.0344(14) -0.0195(11) -0.0109(11) -0.0056(11)
C11 0.0479(17) 0.0644(19) 0.083(2) -0.0355(17) -0.0400(16) 0.0077(14)
C12 0.055(2) 0.120(3) 0.148(4) -0.094(3) -0.026(2) 0.009(2)
C13 0.0262(11) 0.0281(11) 0.0315(13) -0.0137(10) -0.0061(9) -0.0040(9)
C14 0.0290(12) 0.0304(12) 0.0281(12) -0.0090(10) -0.0066(9) -0.0077(10)
C15 0.0376(13) 0.0343(13) 0.0422(15) -0.0185(11) -0.0124(11) -0.0048(10)
C16 0.0436(15) 0.0489(15) 0.0458(16) -0.0197(12) -0.0140(12) -0.0165(13)
C17 0.0280(12) 0.0506(15) 0.0320(14) -0.0102(11) -0.0074(10) -0.0127(11)
C18 0.0322(13) 0.0423(14) 0.0419(15) -0.0162(12) -0.0102(11) -0.0023(11)
C19 0.0361(13) 0.0342(13) 0.0419(15) -0.0152(11) -0.0120(11) -0.0068(11)
C20 0.0637(19) 0.086(2) 0.097(2) -0.0631(19) -0.0433(18) 0.0244(17)
C21 0.070(2) 0.123(3) 0.122(3) -0.080(2) -0.054(2) 0.034(2)
C22 0.069(2) 0.098(2) 0.081(2) -0.0424(19) -0.0382(18) -0.0050(18)
C23 0.105(3) 0.070(2) 0.087(2) -0.0441(18) -0.047(2) -0.0016(18)
C24 0.078(2) 0.0551(17) 0.076(2) -0.0381(16) -0.0376(17) 0.0140(15)
C25 0.0378(13) 0.0346(13) 0.0297(13) -0.0075(10) -0.0057(10) -0.0055(11)
C26 0.0410(14) 0.0325(13) 0.0304(14) -0.0053(10) -0.0042(11) -0.0087(11)
C27 0.0324(12) 0.0304(12) 0.0318(13) -0.0110(10) -0.0086(10) -0.0060(10)
C28 0.0444(14) 0.0262(12) 0.0386(15) -0.0096(11) -0.0090(11) -0.0021(11)
C29 0.0386(14) 0.0321(13) 0.0497(16) -0.0219(12) -0.0089(12) 0.0025(11)
C30 0.0307(12) 0.0395(13) 0.0346(14) -0.0195(11) -0.0069(10) -0.0044(10)
C31 0.0470(16) 0.0563(17) 0.0451(17) -0.0251(13) -0.0014(13) -0.0030(13)
C32 0.0296(12) 0.0312(12) 0.0291(13) -0.0093(10) -0.0088(10) -0.0061(10)
C33 0.0275(11) 0.0266(11) 0.0301(13) -0.0130(10) -0.0084(10) -0.0052(9)
C34 0.0275(11) 0.0254(11) 0.0279(12) -0.0090(9) -0.0065(9) -0.0043(9)
C35 0.0297(12) 0.0336(13) 0.0287(13) -0.0109(10) -0.0061(10) -0.0072(10)
C36 0.0282(11) 0.0249(11) 0.0312(13) -0.0107(9) -0.0055(9) -0.0059(9)
C37 0.0364(13) 0.0324(13) 0.0364(14) -0.0082(11) -0.0113(11) -0.0081(11)
C38 0.0300(13) 0.0376(13) 0.0337(14) -0.0120(11) -0.0080(10) -0.0046(11)
C1S 0.078(2) 0.087(2) 0.064(2) -0.0231(18) -0.0026(17) -0.0341(19)
C2S 0.0468(17) 0.0495(16) 0.0606(19) -0.0275(14) -0.0047(15) -0.0145(13)
C3S 0.0605(19) 0.078(2) 0.060(2) -0.0207(17) -0.0082(16) -0.0281(17)
C4S 0.067(2) 0.155(4) 0.082(3) -0.011(3) -0.028(2) -0.026(2)
N1 0.0421(11) 0.0324(11) 0.0429(12) -0.0075(9) -0.0168(9) -0.0163(9)
N2 0.0330(12) 0.0706(16) 0.0400(13) -0.0170(12) -0.0063(10) -0.0156(12)
N3 0.0373(11) 0.0283(10) 0.0259(11) -0.0069(8) -0.0061(8) -0.0026(8)
N4 0.0718(16) 0.0412(13) 0.0629(16) -0.0058(11) -0.0198(13) -0.0274(12)
N5 0.0524(15) 0.0716(16) 0.0617(16) -0.0385(14) -0.0093(12) 0.0107(13)
O1 0.0404(10) 0.0638(12) 0.0528(12) -0.0102(9) -0.0133(9) -0.0226(9)
O2 0.0464(10) 0.0430(10) 0.0573(12) -0.0132(9) -0.0317(9) -0.0041(8)
O3 0.0485(11) 0.0932(16) 0.0729(14) -0.0380(12) -0.0107(10) -0.0320(11)
O4 0.0402(11) 0.0765(15) 0.0698(14) -0.0126(11) -0.0245(10) -0.0055(11)
O5 0.0461(10) 0.0431(9) 0.0309(10) -0.0174(8) -0.0020(8) -0.0032(8)
O1S 0.0508(12) 0.0853(15) 0.0747(15) -0.0203(12) -0.0125(11) -0.0273(11)
O2S 0.0444(11) 0.0723(13) 0.0607(13) -0.0248(10) -0.0066(10) -0.0213(10)

loop_
_atom_type_symbol
_atom_type_description
_atom_type_scat_dispersion_real
_atom_type_scat_dispersion_imag
_atom_type_scat_source
C C 0.0033 0.0016 'International Tables Vol C Tables 4.2.6.8 and 6.1.1.4'
H H 0.0000 0.0000 'International Tables Vol C Tables 4.2.6.8 and 6.1.1.4'
N N 0.0061 0.0033 'International Tables Vol C Tables 4.2.6.8 and 6.1.1.4'
O O 0.0106 0.0060 'International Tables Vol C Tables 4.2.6.8 and 6.1.1.4'

loop_
_geom_angle_atom_site_label_1
_geom_angle_atom_site_label_2
_geom_angle_atom_site_label_3
_geom_angle
N1 C1 C2 129.7(2)
N1 C1 C6 107.78(19)
C2 C1 C6 122.5(2)
C3 C2 C1 117.8(2)
C3 C2 H2 121.1
C1 C2 H2 121.1
C2 C3 C4 121.0(2)
C2 C3 H3 119.5
C4 C3 H3 119.5
C5 C4 C3 121.5(2)
C5 C4 H4 119.3
C3 C4 H4 119.3
C4 C5 C6 119.0(2)
C4 C5 H5 120.5
C6 C5 H5 120.5
C5 C6 C1 118.2(2)
C5 C6 C7 135.5(2)
C1 C6 C7 106.26(19)
C8 C7 C6 107.15(18)
C8 C7 C13 123.35(18)
C6 C7 C13 129.50(19)
N1 C8 C7 109.44(19)
N1 C8 C9 123.42(19)
C7 C8 C9 127.09(18)
C8 C9 C10 113.32(18)
C8 C9 C34 110.02(17)
C10 C9 C34 112.20(17)
C8 C9 H9 107.0
C10 C9 H9 107.0
C34 C9 H9 107.0
O1 C10 O2 124.9(2)
O1 C10 C9 124.0(2)
O2 C10 C9 111.00(19)
C12 C11 O2 110.8(2)
C12 C11 H11A 109.5
O2 C11 H11A 109.5
C12 C11 H11B 109.5
O2 C11 H11B 109.5
H11A C11 H11B 108.1
C11 C12 H12A 109.5
C11 C12 H12B 109.5
H12A C12 H12B 109.5
C11 C12 H12C 109.5
H12A C12 H12C 109.5
H12B C12 H12C 109.5
C7 C13 C14 115.91(17)
C7 C13 C36 107.23(16)
C14 C13 C36 111.01(17)
C7 C13 H13 107.4
C14 C13 H13 107.4
C36 C13 H13 107.4
C19 C14 C15 118.5(2)
C19 C14 C13 121.72(19)
C15 C14 C13 119.74(19)
C16 C15 C14 121.0(2)
C16 C15 H15 119.5
C14 C15 H15 119.5
C17 C16 C15 118.7(2)
C17 C16 H16 120.7
C15 C16 H16 120.7
C16 C17 C18 122.3(2)
C16 C17 N2 119.1(2)
C18 C17 N2 118.6(2)
C17 C18 C19 118.4(2)
C17 C18 H18 120.8
C19 C18 H18 120.8
C18 C19 C14 121.1(2)
C18 C19 H19 119.4
C14 C19 H19 119.4
C25 C20 C21 121.0(3)
C25 C20 H20 119.5
C21 C20 H20 119.5
C22 C21 C20 120.2(3)
C22 C21 H21 119.9
C20 C21 H21 119.9
C23 C22 C21 119.0(3)
C23 C22 H22 120.5
C21 C22 H22 120.5
C22 C23 C24 120.6(3)
C22 C23 H23 119.7
C24 C23 H23 119.7
C25 C24 C23 121.1(3)
C25 C24 H24 119.4
C23 C24 H24 119.4
C24 C25 C20 118.0(3)
C24 C25 C26 120.3(2)
C20 C25 C26 121.6(2)
N3 C26 C25 113.64(18)
N3 C26 H26A 108.8
C25 C26 H26A 108.8
N3 C26 H26B 108.8
C25 C26 H26B 108.8
H26A C26 H26B 107.7
C28 C27 C33 121.2(2)
C28 C27 N3 128.8(2)
C33 C27 N3 110.00(18)
C27 C28 C29 117.3(2)
C27 C28 H28 121.4
C29 C28 H28 121.4
C30 C29 C28 122.9(2)
C30 C29 H29 118.5
C28 C29 H29 118.5
C29 C30 C32 118.5(2)
C29 C30 C31 121.3(2)
C32 C30 C31 120.1(2)
C30 C31 H31A 109.5
C30 C31 H31B 109.5
H31A C31 H31B 109.5
C30 C31 H31C 109.5
H31A C31 H31C 109.5
H31B C31 H31C 109.5
C33 C32 C30 119.6(2)
C33 C32 H32 120.2
C30 C32 H32 120.2
C32 C33 C27 120.30(19)
C32 C33 C34 131.48(19)
C27 C33 C34 108.10(18)
C33 C34 C9 116.75(17)
C33 C34 C35 102.15(16)
C9 C34 C35 111.86(17)
C33 C34 C36 110.40(16)
C9 C34 C36 109.10(16)
C35 C34 C36 105.95(16)
O5 C35 N3 126.6(2)
O5 C35 C34 125.54(19)
N3 C35 C34 107.70(18)
C38 C36 C37 107.03(18)
C38 C36 C13 109.61(17)
C37 C36 C13 108.97(17)
C38 C36 C34 109.59(17)
C37 C36 C34 109.85(16)
C13 C36 C34 111.67(16)
N4 C37 C36 178.7(3)
N5 C38 C36 177.7(2)
C2S C1S H1S1 109.5
C2S C1S H1S2 109.5
H1S1 C1S H1S2 109.5
C2S C1S H1S3 109.5
H1S1 C1S H1S3 109.5
H1S2 C1S H1S3 109.5
O1S C2S O2S 123.4(3)
O1S C2S C1S 123.8(3)
O2S C2S C1S 112.8(2)
O2S C3S C4S 108.9(3)
O2S C3S H3S1 109.9
C4S C3S H3S1 109.9
O2S C3S H3S2 109.9
C4S C3S H3S2 109.9
H3S1 C3S H3S2 108.3
C3S C4S H4S1 109.5
C3S C4S H4S2 109.5
H4S1 C4S H4S2 109.5
C3S C4S H4S3 109.5
H4S1 C4S H4S3 109.5
H4S2 C4S H4S3 109.5
C8 N1 C1 109.36(18)
C8 N1 H1 125.3
C1 N1 H1 125.3
O4 N2 O3 124.3(2)
O4 N2 C17 117.9(2)
O3 N2 C17 117.8(2)
C35 N3 C27 110.95(17)
C35 N3 C26 122.80(19)
C27 N3 C26 125.82(18)
C10 O2 C11 117.9(2)
C2S O2S C3S 116.4(2)

loop_
_geom_bond_atom_site_label_1
_geom_bond_atom_site_label_2
_geom_bond_distance
C1 N1 1.376(3)
C1 C2 1.386(3)
C1 C6 1.409(3)
C2 C3 1.369(4)
C2 H2 0.9300
C3 C4 1.393(4)
C3 H3 0.9300
C4 C5 1.375(3)
C4 H4 0.9300
C5 C6 1.401(3)
C5 H5 0.9300
C6 C7 1.434(3)
C7 C8 1.372(3)
C7 C13 1.500(3)
C8 N1 1.361(3)
C8 C9 1.502(3)
C9 C10 1.529(3)
C9 C34 1.541(3)
C9 H9 0.9800
C10 O1 1.195(3)
C10 O2 1.325(3)
C11 C12 1.441(4)
C11 O2 1.455(3)
C11 H11A 0.9700
C11 H11B 0.9700
C12 H12A 0.9600
C12 H12B 0.9600
C12 H12C 0.9600
C13 C14 1.520(3)
C13 C36 1.570(3)
C13 H13 0.9800
C14 C19 1.387(3)
C14 C15 1.391(3)
C15 C16 1.380(3)
C15 H15 0.9300
C16 C17 1.369(3)
C16 H16 0.9300
C17 C18 1.374(3)
C17 N2 1.475(3)
C18 C19 1.381(3)
C18 H18 0.9300
C19 H19 0.9300
C20 C25 1.358(4)
C20 C21 1.383(4)
C20 H20 0.9300
C21 C22 1.359(5)
C21 H21 0.9300
C22 C23 1.348(4)
C22 H22 0.9300
C23 C24 1.380(4)
C23 H23 0.9300
C24 C25 1.358(4)
C24 H24 0.9300
C25 C26 1.505(3)
C26 N3 1.465(3)
C26 H26A 0.9700
C26 H26B 0.9700
C27 C28 1.373(3)
C27 C33 1.396(3)
C27 N3 1.413(3)
C28 C29 1.389(3)
C28 H28 0.9300
C29 C30 1.381(3)
C29 H29 0.9300
C30 C32 1.394(3)
C30 C31 1.508(3)
C31 H31A 0.9600
C31 H31B 0.9600
C31 H31C 0.9600
C32 C33 1.377(3)
C32 H32 0.9300
C33 C34 1.509(3)
C34 C35 1.549(3)
C34 C36 1.588(3)
C35 O5 1.211(3)
C35 N3 1.361(3)
C36 C38 1.480(3)
C36 C37 1.480(3)
C37 N4 1.129(3)
C38 N5 1.131(3)
C1S C2S 1.487(4)
C1S H1S1 0.9600
C1S H1S2 0.9600
C1S H1S3 0.9600
C2S O1S 1.197(3)
C2S O2S 1.328(3)
C3S O2S 1.450(3)
C3S C4S 1.458(4)
C3S H3S1 0.9700
C3S H3S2 0.9700
C4S H4S1 0.9600
C4S H4S2 0.9600
C4S H4S3 0.9600
N1 H1 0.8600
N2 O4 1.219(3)
N2 O3 1.224(3)

loop_
_geom_hbond_atom_site_label_D
_geom_hbond_atom_site_label_H
_geom_hbond_atom_site_label_A
_geom_hbond_distance_DH
_geom_hbond_distance_HA
_geom_hbond_distance_DA
_geom_hbond_angle_DHA
N1 H1 O1S 0.86 2.26 3.024(3) 147.6

loop_
_geom_torsion_atom_site_label_1
_geom_torsion_atom_site_label_2
_geom_torsion_atom_site_label_3
_geom_torsion_atom_site_label_4
_geom_torsion
N1 C1 C2 C3 178.7(3)
C6 C1 C2 C3 -0.4(4)
C1 C2 C3 C4 1.1(4)
C2 C3 C4 C5 -0.9(4)
C3 C4 C5 C6 0.0(4)
C4 C5 C6 C1 0.6(3)
C4 C5 C6 C7 -178.1(2)
N1 C1 C6 C5 -179.7(2)
C2 C1 C6 C5 -0.4(4)
N1 C1 C6 C7 -0.7(2)
C2 C1 C6 C7 178.7(2)
C5 C6 C7 C8 -179.9(2)
C1 C6 C7 C8 1.3(2)
C5 C6 C7 C13 0.2(4)
C1 C6 C7 C13 -178.6(2)
C6 C7 C8 N1 -1.5(2)
C13 C7 C8 N1 178.42(18)
C6 C7 C8 C9 -179.0(2)
C13 C7 C8 C9 0.9(3)
N1 C8 C9 C10 43.7(3)
C7 C8 C9 C10 -139.0(2)
N1 C8 C9 C34 170.26(19)
C7 C8 C9 C34 -12.5(3)
C8 C9 C10 O1 -25.7(3)
C34 C9 C10 O1 -151.1(2)
C8 C9 C10 O2 156.65(18)
C34 C9 C10 O2 31.3(2)
C8 C7 C13 C14 -144.8(2)
C6 C7 C13 C14 35.0(3)
C8 C7 C13 C36 -20.2(3)
C6 C7 C13 C36 159.6(2)
C7 C13 C14 C19 40.2(3)
C36 C13 C14 C19 -82.4(2)
C7 C13 C14 C15 -140.8(2)
C36 C13 C14 C15 96.5(2)
C19 C14 C15 C16 1.0(3)
C13 C14 C15 C16 -178.0(2)
C14 C15 C16 C17 -0.9(4)
C15 C16 C17 C18 0.2(4)
C15 C16 C17 N2 -177.9(2)
C16 C17 C18 C19 0.4(4)
N2 C17 C18 C19 178.5(2)
C17 C18 C19 C14 -0.3(4)
C15 C14 C19 C18 -0.4(3)
C13 C14 C19 C18 178.6(2)
C25 C20 C21 C22 0.2(6)
C20 C21 C22 C23 -1.9(6)
C21 C22 C23 C24 1.9(6)
C22 C23 C24 C25 -0.1(6)
C23 C24 C25 C20 -1.6(5)
C23 C24 C25 C26 -179.0(3)
C21 C20 C25 C24 1.6(5)
C21 C20 C25 C26 178.9(3)
C24 C25 C26 N3 -81.8(3)
C20 C25 C26 N3 100.9(3)
C33 C27 C28 C29 -3.1(3)
N3 C27 C28 C29 174.3(2)
C27 C28 C29 C30 -1.0(4)
C28 C29 C30 C32 3.3(3)
C28 C29 C30 C31 -175.9(2)
C29 C30 C32 C33 -1.5(3)
C31 C30 C32 C33 177.7(2)
C30 C32 C33 C27 -2.5(3)
C30 C32 C33 C34 -177.8(2)
C28 C27 C33 C32 4.9(3)
N3 C27 C33 C32 -173.02(18)
C28 C27 C33 C34 -178.75(19)
N3 C27 C33 C34 3.3(2)
C32 C33 C34 C9 45.3(3)
C27 C33 C34 C9 -130.54(19)
C32 C33 C34 C35 167.6(2)
C27 C33 C34 C35 -8.2(2)
C32 C33 C34 C36 -80.1(3)
C27 C33 C34 C36 104.13(19)
C8 C9 C34 C33 -83.8(2)
C10 C9 C34 C33 43.3(2)
C8 C9 C34 C35 159.06(17)
C10 C9 C34 C35 -73.8(2)
C8 C9 C34 C36 42.2(2)
C10 C9 C34 C36 169.33(17)
C33 C34 C35 O5 -173.5(2)
C9 C34 C35 O5 -47.9(3)
C36 C34 C35 O5 70.9(3)
C33 C34 C35 N3 10.5(2)
C9 C34 C35 N3 136.14(18)
C36 C34 C35 N3 -105.10(18)
C7 C13 C36 C38 -70.2(2)
C14 C13 C36 C38 57.3(2)
C7 C13 C36 C37 172.98(17)
C14 C13 C36 C37 -59.5(2)
C7 C13 C36 C34 51.5(2)
C14 C13 C36 C34 178.98(16)
C33 C34 C36 C38 -174.30(17)
C9 C34 C36 C38 56.1(2)
C35 C34 C36 C38 -64.4(2)
C33 C34 C36 C37 -57.0(2)
C9 C34 C36 C37 173.46(18)
C35 C34 C36 C37 52.9(2)
C33 C34 C36 C13 64.0(2)
C9 C34 C36 C13 -65.5(2)
C35 C34 C36 C13 173.91(16)
C7 C8 N1 C1 1.1(3)
C9 C8 N1 C1 178.74(19)
C2 C1 N1 C8 -179.5(3)
C6 C1 N1 C8 -0.2(3)
C16 C17 N2 O4 157.3(2)
C18 C17 N2 O4 -20.9(3)
C16 C17 N2 O3 -21.6(3)
C18 C17 N2 O3 160.3(2)
O5 C35 N3 C27 174.8(2)
C34 C35 N3 C27 -9.2(2)
O5 C35 N3 C26 1.9(3)
C34 C35 N3 C26 177.86(18)
C28 C27 N3 C35 -173.8(2)
C33 C27 N3 C35 3.9(2)
C28 C27 N3 C26 -1.1(4)
C33 C27 N3 C26 176.6(2)
C25 C26 N3 C35 85.2(3)
C25 C26 N3 C27 -86.7(3)
O1 C10 O2 C11 5.3(3)
C9 C10 O2 C11 -177.15(19)
C12 C11 O2 C10 98.0(3)
O1S C2S O2S C3S 0.1(4)
C1S C2S O2S C3S 179.4(3)
C4S C3S O2S C2S -174.1(3)
